data_1518993
loop_
_publ_author_name
'Mao, Shuai'
'Gao, Ya-Ru'
'Zhu, Xue-Qing'
'Guo, Dong-Dong'
'Wang, Yong-Qiang'

_publ_section_title
;
 Copper-catalyzed radical reaction of N-tosylhydrazones: stereoselective
 synthesis of (e)-vinyl sulfones.
;
_journal_issue 7
_journal_name_full 'Organic letters'
_journal_page_first 1692
_journal_page_last 1695
_journal_paper_doi 10.1021/acs.orglett.5b00461
_journal_volume 17
_journal_year 2015
_chemical_formula_sum 'C21 H18 O2 S'
_chemical_formula_weight 334.41
_chemical_name_systematic
; 
 ? 
;
_space_group_IT_number 14
_symmetry_cell_setting monoclinic
_symmetry_space_group_name_Hall '-P 2yn'
_symmetry_space_group_name_H-M 'P 1 21/n 1'
_atom_sites_solution_hydrogens geom
_atom_sites_solution_primary direct
_atom_sites_solution_secondary difmap
_audit_creation_method SHELXL-97
_cell_angle_alpha 90.00
_cell_angle_beta 100.373(2)
_cell_angle_gamma 90.00
_cell_formula_units_Z 4
_cell_length_a 12.3084(18)
_cell_length_b 5.8277(9)
_cell_length_c 24.345(4)
_cell_measurement_reflns_used 2218
_cell_measurement_temperature 296(2)
_cell_measurement_theta_max 24.67
_cell_measurement_theta_min 2.79
_cell_volume 1717.7(5)
_computing_cell_refinement 'Bruker SAINT'
_computing_data_collection 'Bruker APEX2'
_computing_data_reduction 'Bruker SAINT'
_computing_molecular_graphics 'Bruker SHELXTL'
_computing_publication_material 'Bruker SHELXTL'
_computing_structure_refinement 'SHELXL-97 (Sheldrick, 2008)'
_computing_structure_solution 'SHELXS-97 (Sheldrick, 2008)'
_diffrn_ambient_temperature 296(2)
_diffrn_measured_fraction_theta_full 0.998
_diffrn_measured_fraction_theta_max 0.998
_diffrn_measurement_device_type 'Bruker APEX-II CCD'
_diffrn_measurement_method '\f and \w scans'
_diffrn_radiation_monochromator graphite
_diffrn_radiation_source 'fine-focus sealed tube'
_diffrn_radiation_type MoK\a
_diffrn_radiation_wavelength 0.71073
_diffrn_reflns_av_R_equivalents 0.0268
_diffrn_reflns_av_sigmaI/netI 0.0340
_diffrn_reflns_limit_h_max 14
_diffrn_reflns_limit_h_min -10
_diffrn_reflns_limit_k_max 6
_diffrn_reflns_limit_k_min -6
_diffrn_reflns_limit_l_max 28
_diffrn_reflns_limit_l_min -29
_diffrn_reflns_number 8140
_diffrn_reflns_theta_full 25.10
_diffrn_reflns_theta_max 25.10
_diffrn_reflns_theta_min 2.02
_exptl_absorpt_coefficient_mu 0.198
_exptl_absorpt_correction_T_max 0.9611
_exptl_absorpt_correction_T_min 0.9307
_exptl_absorpt_correction_type none
_exptl_crystal_colour colorless
_exptl_crystal_density_diffrn 1.293
_exptl_crystal_density_method 'not measured'
_exptl_crystal_description block
_exptl_crystal_F_000 704
_exptl_crystal_size_max 0.37
_exptl_crystal_size_mid 0.29
_exptl_crystal_size_min 0.20
_refine_diff_density_max 0.202
_refine_diff_density_min -0.267
_refine_diff_density_rms 0.055
_refine_ls_extinction_method none
_refine_ls_goodness_of_fit_ref 1.086
_refine_ls_hydrogen_treatment mixed
_refine_ls_matrix_type full
_refine_ls_number_parameters 218
_refine_ls_number_reflns 3042
_refine_ls_number_restraints 0
_refine_ls_restrained_S_all 1.086
_refine_ls_R_factor_all 0.0562
_refine_ls_R_factor_gt 0.0429
_refine_ls_shift/su_max 0.000
_refine_ls_shift/su_mean 0.000
_refine_ls_structure_factor_coef Fsqd
_refine_ls_weighting_details 'calc w=1/[\s^2^(Fo^2^)+(0.0726P)^2^+0.1824P] where P=(Fo^2^+2Fc^2^)/3'
_refine_ls_weighting_scheme calc
_refine_ls_wR_factor_gt 0.1155
_refine_ls_wR_factor_ref 0.1336
_reflns_number_gt 2423
_reflns_number_total 3042
_reflns_threshold_expression >2sigma(I)
_cod_data_source_file ol5b00461_si_002.cif
_cod_data_source_block xb7193_0m
_cod_depositor_comments
;
The following automatic conversions were performed:

'_symmetry_cell_setting' value 'Monoclinic' changed to 'monoclinic'
according to
/usr/data/users/saulius/crontab/automatic-downloads/current/ACS/lib/dictionaries/cif_core.dic
dictionary named 'cif_core.dic' version 2.4.2 from 2011-04-26.

Automatic conversion script
Id: cif_fix_values 3143 2015-03-26 13:38:13Z robertas 
;
_cod_original_sg_symbol_H-M P2(1)/n
_cod_database_code 1518993

loop_
_symmetry_equiv_pos_as_xyz
'x, y, z'
'-x+1/2, y+1/2, -z+1/2'
'-x, -y, -z'
'x-1/2, -y-1/2, z-1/2'

loop_
_atom_site_label
_atom_site_type_symbol
_atom_site_fract_x
_atom_site_fract_y
_atom_site_fract_z
_atom_site_U_iso_or_equiv
_atom_site_adp_type
_atom_site_occupancy
_atom_site_symmetry_multiplicity
_atom_site_calc_flag
_atom_site_refinement_flags
S1 S 0.34462(4) 0.38702(10) 0.06265(2) 0.0502(2) Uani 1 1 d .
O1 O 0.35999(13) 0.4386(3) 0.00686(6) 0.0731(6) Uani 1 1 d .
O2 O 0.35101(14) 0.1515(3) 0.08081(8) 0.0729(5) Uani 1 1 d .
C1 C 0.65060(17) 0.8087(4) 0.17045(9) 0.0481(5) Uani 1 1 d .
H1 H 0.6338 0.6828 0.1909 0.058 Uiso 1 1 calc R
C2 C 0.73271(19) 0.9582(4) 0.19376(9) 0.0582(6) Uani 1 1 d .
H2 H 0.7722 0.9291 0.2294 0.070 Uiso 1 1 calc R
C3 C 0.7570(2) 1.1470(4) 0.16570(11) 0.0612(7) Uani 1 1 d .
H3 H 0.8113 1.2488 0.1823 0.073 Uiso 1 1 calc R
C4 C 0.7001(2) 1.1867(4) 0.11212(11) 0.0597(6) Uani 1 1 d .
H4 H 0.7158 1.3162 0.0926 0.072 Uiso 1 1 calc R
C5 C 0.62065(18) 1.0352(4) 0.08783(9) 0.0503(6) Uani 1 1 d .
H5 H 0.5848 1.0606 0.0513 0.060 Uiso 1 1 calc R
C6 C 0.59257(15) 0.8447(3) 0.11650(8) 0.0401(5) Uani 1 1 d .
C7 C 0.50531(16) 0.6924(4) 0.08837(8) 0.0422(5) Uani 1 1 d .
H7 H 0.4943 0.6940 0.0496 0.051 Uiso 1 1 calc R
C8 C 0.43959(16) 0.5521(3) 0.11052(8) 0.0400(5) Uani 1 1 d .
C9 C 0.43013(16) 0.5220(3) 0.17002(8) 0.0390(5) Uani 1 1 d .
C10 C 0.46789(19) 0.3263(4) 0.19947(10) 0.0548(6) Uani 1 1 d .
H10 H 0.5011 0.2103 0.1821 0.066 Uiso 1 1 calc R
C11 C 0.4566(2) 0.3022(4) 0.25449(10) 0.0640(7) Uani 1 1 d .
H11 H 0.4829 0.1706 0.2741 0.077 Uiso 1 1 calc R
C12 C 0.4073(2) 0.4691(5) 0.28044(10) 0.0645(7) Uani 1 1 d .
H12 H 0.4000 0.4514 0.3176 0.077 Uiso 1 1 calc R
C13 C 0.3685(2) 0.6630(5) 0.25182(10) 0.0640(7) Uani 1 1 d .
H13 H 0.3344 0.7766 0.2695 0.077 Uiso 1 1 calc R
C14 C 0.37953(19) 0.6911(4) 0.19662(9) 0.0512(6) Uani 1 1 d .
H14 H 0.3530 0.8234 0.1774 0.061 Uiso 1 1 calc R
C15 C 0.21401(16) 0.4923(3) 0.07054(8) 0.0396(5) Uani 1 1 d .
C16 C 0.1468(2) 0.3643(4) 0.09758(10) 0.0569(6) Uani 1 1 d .
H16 H 0.1711 0.2237 0.1132 0.068 Uiso 1 1 calc R
C17 C 0.0433(2) 0.4436(5) 0.10161(11) 0.0659(7) Uani 1 1 d .
H17 H -0.0021 0.3547 0.1198 0.079 Uiso 1 1 calc R
C18 C 0.00609(18) 0.6491(5) 0.07959(10) 0.0565(6) Uani 1 1 d .
C19 C 0.0762(2) 0.7797(4) 0.05379(10) 0.0635(7) Uani 1 1 d .
H19 H 0.0530 0.9230 0.0395 0.076 Uiso 1 1 calc R
C20 C 0.17957(19) 0.7019(4) 0.04892(10) 0.0569(6) Uani 1 1 d .
H20 H 0.2255 0.7909 0.0311 0.068 Uiso 1 1 calc R
C21 C -0.1080(2) 0.7371(6) 0.08359(13) 0.0945(11) Uani 1 1 d .
H21A H -0.1620 0.6613 0.0562 0.142 Uiso 1 1 calc R
H21B H -0.1113 0.8995 0.0769 0.142 Uiso 1 1 calc R
H21C H -0.1232 0.7062 0.1202 0.142 Uiso 1 1 calc R

loop_
_atom_site_aniso_label
_atom_site_aniso_U_11
_atom_site_aniso_U_22
_atom_site_aniso_U_33
_atom_site_aniso_U_23
_atom_site_aniso_U_13
_atom_site_aniso_U_12
S1 0.0380(3) 0.0590(4) 0.0527(4) -0.0203(3) 0.0060(2) 0.0016(2)
O1 0.0502(10) 0.1237(16) 0.0473(9) -0.0342(10) 0.0138(7) -0.0128(10)
O2 0.0555(11) 0.0447(10) 0.1126(15) -0.0250(9) -0.0013(9) 0.0073(8)
C1 0.0429(12) 0.0520(13) 0.0474(12) 0.0033(10) 0.0026(9) -0.0024(10)
C2 0.0525(14) 0.0692(17) 0.0494(13) -0.0049(12) -0.0001(10) -0.0057(12)
C3 0.0542(14) 0.0617(16) 0.0693(17) -0.0172(12) 0.0156(12) -0.0132(12)
C4 0.0589(15) 0.0496(14) 0.0750(17) 0.0035(12) 0.0235(13) -0.0031(12)
C5 0.0472(13) 0.0578(14) 0.0467(12) 0.0049(10) 0.0105(10) 0.0052(11)
C6 0.0338(10) 0.0456(12) 0.0419(11) -0.0041(9) 0.0096(8) 0.0073(9)
C7 0.0379(11) 0.0519(13) 0.0363(11) -0.0059(9) 0.0053(8) 0.0081(9)
C8 0.0333(10) 0.0423(12) 0.0434(11) -0.0084(9) 0.0046(8) 0.0052(9)
C9 0.0351(10) 0.0384(11) 0.0424(11) -0.0039(9) 0.0043(8) -0.0002(9)
C10 0.0576(14) 0.0479(14) 0.0590(14) -0.0012(10) 0.0112(11) 0.0081(11)
C11 0.0759(18) 0.0574(15) 0.0563(15) 0.0137(12) 0.0059(13) 0.0014(13)
C12 0.0765(18) 0.0739(18) 0.0444(13) 0.0037(12) 0.0141(12) -0.0054(14)
C13 0.0738(17) 0.0713(17) 0.0489(14) -0.0105(12) 0.0160(12) 0.0130(13)
C14 0.0589(14) 0.0492(13) 0.0453(12) -0.0049(10) 0.0089(10) 0.0113(11)
C15 0.0375(11) 0.0434(12) 0.0366(10) -0.0055(9) 0.0033(8) -0.0001(9)
C16 0.0572(14) 0.0522(14) 0.0650(15) 0.0093(11) 0.0206(12) 0.0046(11)
C17 0.0552(15) 0.0695(18) 0.0796(18) -0.0007(14) 0.0297(13) -0.0071(13)
C18 0.0396(12) 0.0705(17) 0.0571(14) -0.0234(12) 0.0027(10) 0.0032(11)
C19 0.0563(15) 0.0574(15) 0.0728(17) 0.0053(13) 0.0012(12) 0.0139(12)
C20 0.0505(14) 0.0560(15) 0.0647(15) 0.0110(12) 0.0117(11) -0.0033(11)
C21 0.0445(15) 0.129(3) 0.108(2) -0.039(2) 0.0080(15) 0.0174(16)

loop_
_atom_type_symbol
_atom_type_description
_atom_type_scat_dispersion_real
_atom_type_scat_dispersion_imag
_atom_type_scat_source
C C 0.0033 0.0016 'International Tables Vol C Tables 4.2.6.8 and 6.1.1.4'
H H 0.0000 0.0000 'International Tables Vol C Tables 4.2.6.8 and 6.1.1.4'
O O 0.0106 0.0060 'International Tables Vol C Tables 4.2.6.8 and 6.1.1.4'
S S 0.1246 0.1234 'International Tables Vol C Tables 4.2.6.8 and 6.1.1.4'

loop_
_geom_angle_atom_site_label_1
_geom_angle_atom_site_label_2
_geom_angle_atom_site_label_3
_geom_angle
O1 S1 O2 118.72(12)
O1 S1 C15 107.95(10)
O2 S1 C15 107.38(10)
O1 S1 C8 108.89(10)
O2 S1 C8 108.75(10)
C15 S1 C8 104.19(9)
C2 C1 C6 120.5(2)
C2 C1 H1 119.8
C6 C1 H1 119.8
C3 C2 C1 121.2(2)
C3 C2 H2 119.4
C1 C2 H2 119.4
C2 C3 C4 119.3(2)
C2 C3 H3 120.3
C4 C3 H3 120.3
C5 C4 C3 120.0(2)
C5 C4 H4 120.0
C3 C4 H4 120.0
C4 C5 C6 121.4(2)
C4 C5 H5 119.3
C6 C5 H5 119.3
C5 C6 C1 117.6(2)
C5 C6 C7 118.54(18)
C1 C6 C7 123.89(19)
C8 C7 C6 129.13(18)
C8 C7 H7 115.4
C6 C7 H7 115.4
C7 C8 C9 128.91(18)
C7 C8 S1 116.29(15)
C9 C8 S1 114.71(14)
C10 C9 C14 118.8(2)
C10 C9 C8 121.71(18)
C14 C9 C8 119.48(18)
C11 C10 C9 120.3(2)
C11 C10 H10 119.9
C9 C10 H10 119.9
C12 C11 C10 120.7(2)
C12 C11 H11 119.7
C10 C11 H11 119.7
C11 C12 C13 119.9(2)
C11 C12 H12 120.1
C13 C12 H12 120.1
C12 C13 C14 120.4(2)
C12 C13 H13 119.8
C14 C13 H13 119.8
C13 C14 C9 120.0(2)
C13 C14 H14 120.0
C9 C14 H14 120.0
C20 C15 C16 120.0(2)
C20 C15 S1 119.64(17)
C16 C15 S1 120.32(17)
C15 C16 C17 119.9(2)
C15 C16 H16 120.0
C17 C16 H16 120.0
C18 C17 C16 121.3(2)
C18 C17 H17 119.4
C16 C17 H17 119.4
C17 C18 C19 118.1(2)
C17 C18 C21 121.6(3)
C19 C18 C21 120.3(3)
C20 C19 C18 121.3(2)
C20 C19 H19 119.3
C18 C19 H19 119.3
C15 C20 C19 119.3(2)
C15 C20 H20 120.4
C19 C20 H20 120.4
C18 C21 H21A 109.5
C18 C21 H21B 109.5
H21A C21 H21B 109.5
C18 C21 H21C 109.5
H21A C21 H21C 109.5
H21B C21 H21C 109.5

loop_
_geom_bond_atom_site_label_1
_geom_bond_atom_site_label_2
_geom_bond_distance
S1 O1 1.4363(17)
S1 O2 1.4400(18)
S1 C15 1.763(2)
S1 C8 1.777(2)
C1 C2 1.377(3)
C1 C6 1.393(3)
C1 H1 0.9300
C2 C3 1.357(3)
C2 H2 0.9300
C3 C4 1.384(3)
C3 H3 0.9300
C4 C5 1.370(3)
C4 H4 0.9300
C5 C6 1.388(3)
C5 H5 0.9300
C6 C7 1.465(3)
C7 C8 1.331(3)
C7 H7 0.9300
C8 C9 1.484(3)
C9 C10 1.382(3)
C9 C14 1.387(3)
C10 C11 1.379(3)
C10 H10 0.9300
C11 C12 1.360(3)
C11 H11 0.9300
C12 C13 1.368(3)
C12 H12 0.9300
C13 C14 1.385(3)
C13 H13 0.9300
C14 H14 0.9300
C15 C20 1.367(3)
C15 C16 1.367(3)
C16 C17 1.376(3)
C16 H16 0.9300
C17 C18 1.358(3)
C17 H17 0.9300
C18 C19 1.384(4)
C18 C21 1.515(3)
C19 C20 1.376(3)
C19 H19 0.9300
C20 H20 0.9300
C21 H21A 0.9600
C21 H21B 0.9600
C21 H21C 0.9600

loop_
_geom_torsion_atom_site_label_1
_geom_torsion_atom_site_label_2
_geom_torsion_atom_site_label_3
_geom_torsion_atom_site_label_4
_geom_torsion
C6 C1 C2 C3 2.0(4)
C1 C2 C3 C4 -1.7(4)
C2 C3 C4 C5 -0.4(4)
C3 C4 C5 C6 2.3(3)
C4 C5 C6 C1 -2.0(3)
C4 C5 C6 C7 178.8(2)
C2 C1 C6 C5 -0.1(3)
C2 C1 C6 C7 179.1(2)
C5 C6 C7 C8 -155.2(2)
C1 C6 C7 C8 25.6(3)
C6 C7 C8 C9 5.0(4)
C6 C7 C8 S1 -178.54(16)
O1 S1 C8 C7 0.93(19)
O2 S1 C8 C7 131.66(17)
C15 S1 C8 C7 -114.06(17)
O1 S1 C8 C9 177.91(14)
O2 S1 C8 C9 -51.36(17)
C15 S1 C8 C9 62.92(16)
C7 C8 C9 C10 -108.9(3)
S1 C8 C9 C10 74.5(2)
C7 C8 C9 C14 72.8(3)
S1 C8 C9 C14 -103.7(2)
C14 C9 C10 C11 -0.9(3)
C8 C9 C10 C11 -179.1(2)
C9 C10 C11 C12 0.6(4)
C10 C11 C12 C13 0.0(4)
C11 C12 C13 C14 -0.3(4)
C12 C13 C14 C9 0.1(4)
C10 C9 C14 C13 0.5(3)
C8 C9 C14 C13 178.8(2)
O1 S1 C15 C20 -41.5(2)
O2 S1 C15 C20 -170.63(17)
C8 S1 C15 C20 74.12(19)
O1 S1 C15 C16 137.74(18)
O2 S1 C15 C16 8.6(2)
C8 S1 C15 C16 -106.61(19)
C20 C15 C16 C17 1.9(4)
S1 C15 C16 C17 -177.40(19)
C15 C16 C17 C18 -0.6(4)
C16 C17 C18 C19 -1.3(4)
C16 C17 C18 C21 179.7(2)
C17 C18 C19 C20 1.9(4)
C21 C18 C19 C20 -179.0(2)
C16 C15 C20 C19 -1.2(3)
S1 C15 C20 C19 178.06(18)
C18 C19 C20 C15 -0.7(4)
